data_4345058
loop_
_publ_author_name
'Kremer, Alexandre B.'
'Andrews, Ryan J.'
'Milner, Matthew J.'
'Zhang, Xu R.'
'Ebrahimi, Tannaz'
'Patrick, Brian O.'
'Diaconescu, Paula L.'
'Mehrkhodavandi, Parisa'

_publ_section_title
;
 A Comparison of Gallium and Indium Alkoxide Complexes as Catalysts for
 Ring-Opening Polymerization of Lactide.
;
_journal_issue 3
_journal_name_full 'Inorganic chemistry'
_journal_page_first 1375
_journal_page_last 1385
_journal_paper_doi 10.1021/acs.inorgchem.6b02433
_journal_volume 56
_journal_year 2017
_chemical_formula_moiety 'C23 H39 Cl2 Ga N2 O'
_chemical_formula_sum 'C23 H39 Cl2 Ga N2 O'
_chemical_formula_weight 500.18
_space_group_crystal_system monoclinic
_space_group_IT_number 14
_space_group_name_Hall '-P 2ybc'
_space_group_name_H-M_alt 'P 1 21/c 1'
_symmetry_space_group_name_Hall '-P 2ybc'
_symmetry_space_group_name_H-M 'P 1 21/c 1'
_atom_sites_solution_hydrogens mixed
_atom_sites_solution_primary direct
_audit_creation_date 2015-09-23
_audit_creation_method
;
Olex2 1.2
(compiled 2015.01.26 svn.r3150 for OlexSys, GUI svn.r4998)
;
_cell_angle_alpha 90
_cell_angle_beta 92.392(2)
_cell_angle_gamma 90
_cell_formula_units_Z 4
_cell_length_a 10.4391(10)
_cell_length_b 17.9407(16)
_cell_length_c 12.9885(12)
_cell_measurement_reflns_used 9845
_cell_measurement_temperature 90
_cell_measurement_theta_max 30.02
_cell_measurement_theta_min 2.26
_cell_volume 2430.4(4)
_computing_cell_refinement 'SAINT v8.34A (Bruker, 2013)'
_computing_data_reduction 'SAINT v8.34A (Bruker, 2013)'
_computing_molecular_graphics 'Olex2 (Dolomanov et al., 2009)'
_computing_publication_material 'Olex2 (Dolomanov et al., 2009)'
_computing_structure_refinement 'XL (Sheldrick, 2008)'
_computing_structure_solution 'SIR2004 (Burla et al., 2007)'
_diffrn_ambient_temperature 90
_diffrn_detector 'Bruker APEX2 area detector'
_diffrn_detector_area_resol_mean 7.9
_diffrn_detector_type 'Bruker-Nonius APEXII CCD area detector'
_diffrn_measured_fraction_theta_full 1.000
_diffrn_measured_fraction_theta_max 0.999
_diffrn_measurement_device 'Bruker-Nonius APEXII CCD area detector and D8 diffractometer'
_diffrn_measurement_device_type 'Bruker D8 diffractometer'
_diffrn_measurement_method '\w and \f scans'
_diffrn_radiation_monochromator 'TRIUMPH curved-crystal'
_diffrn_radiation_probe x-ray
_diffrn_radiation_type MoK\a
_diffrn_radiation_wavelength 0.71073
_diffrn_reflns_av_R_equivalents 0.0320
_diffrn_reflns_av_unetI/netI 0.0285
_diffrn_reflns_Laue_measured_fraction_full 1.000
_diffrn_reflns_Laue_measured_fraction_max 0.999
_diffrn_reflns_limit_h_max 14
_diffrn_reflns_limit_h_min -14
_diffrn_reflns_limit_k_max 25
_diffrn_reflns_limit_k_min -24
_diffrn_reflns_limit_l_max 18
_diffrn_reflns_limit_l_min -18
_diffrn_reflns_number 28708
_diffrn_reflns_point_group_measured_fraction_full 1.000
_diffrn_reflns_point_group_measured_fraction_max 0.999
_diffrn_reflns_theta_full 26.000
_diffrn_reflns_theta_max 30.071
_diffrn_reflns_theta_min 1.937
_diffrn_source 'sealed X-ray tube'
_diffrn_standards_number 0
_exptl_absorpt_coefficient_mu 1.369
_exptl_absorpt_correction_T_max 0.7460
_exptl_absorpt_correction_T_min 0.6322
_exptl_absorpt_correction_type multi-scan
_exptl_absorpt_process_details
;
SADABS-2014/5 (Bruker,2014/5) was used for absorption correction.
wR2(int) was 0.0592 before and 0.0448 after correction.
The Ratio of minimum to maximum transmission is 0.8475.
The \l/2 correction factor is 0.00150.
;
_exptl_crystal_colour colourless
_exptl_crystal_colour_primary colourless
_exptl_crystal_density_diffrn 1.367
_exptl_crystal_description prism
_exptl_crystal_F_000 1056
_exptl_crystal_size_max 0.43
_exptl_crystal_size_mid 0.32
_exptl_crystal_size_min 0.25
_refine_diff_density_max 0.502
_refine_diff_density_min -0.256
_refine_diff_density_rms 0.060
_refine_ls_extinction_method none
_refine_ls_goodness_of_fit_ref 1.035
_refine_ls_hydrogen_treatment mixed
_refine_ls_matrix_type full
_refine_ls_number_parameters 274
_refine_ls_number_reflns 7133
_refine_ls_number_restraints 0
_refine_ls_restrained_S_all 1.035
_refine_ls_R_factor_all 0.0293
_refine_ls_R_factor_gt 0.0239
_refine_ls_shift/su_max 0.002
_refine_ls_shift/su_mean 0.000
_refine_ls_structure_factor_coef Fsqd
_refine_ls_weighting_details 'w=1/[\s^2^(Fo^2^)+(0.0268P)^2^+0.7321P] where P=(Fo^2^+2Fc^2^)/3'
_refine_ls_weighting_scheme calc
_refine_ls_wR_factor_gt 0.0577
_refine_ls_wR_factor_ref 0.0597
_reflns_Friedel_coverage 0.000
_reflns_number_gt 6317
_reflns_number_total 7133
_reflns_threshold_expression 'I > 2\s(I)'
_cod_data_source_file ic6b02433_si_002.cif
_cod_data_source_block pm154
_cod_depositor_comments
;
The following automatic conversions were performed:

'_diffrn_radiation_probe' value 'X-ray' changed to 'x-ray' according
to
/usr/data/users/saulius/crontab/automatic-downloads/rss-feeds/ACS/lib/dictionaries/cif_core.dic
dictionary named 'cif_core.dic' version 2.4.2 from 2011-04-26.

'_exptl_absorpt_correction_type' value 'multi scan' changed to
'multi-scan' according to
/usr/data/users/saulius/crontab/automatic-downloads/rss-feeds/ACS/lib/dictionaries/cif_core.dic
dictionary named 'cif_core.dic' version 2.4.2 from 2011-04-26.

Automatic conversion script
Id: cif_fix_values 4268 2015-11-12 08:31:59Z antanas 

 Adding full bibliography for 4345056--4345059.cif.
;
_cod_database_code 4345058
_shelx_space_group_comment
;
The symmetry employed for this shelxl refinement is uniquely defined
by the following loop, which should always be used as a source of
symmetry information in preference to the above space-group names.
They are only intended as comments.
;
_shelx_estimated_absorpt_t_max 0.726
_shelx_estimated_absorpt_t_min 0.591
_olex2_refinement_description
;
1. Fixed Uiso
 At 1.2 times of:
  All C(H) groups, All C(H,H) groups
 At 1.5 times of:
  All C(H,H,H) groups
2.a Ternary CH refined with riding coordinates:
 C8(H8), C3(H3)
2.b Secondary CH2 refined with riding coordinates:
 C7(H7A,H7B), C9(H9A,H9B), C6(H6A,H6B), C5(H5A,H5B), C4(H4A,H4B)
2.c Aromatic/amide H refined with riding coordinates:
 C17(H17), C11(H11)
2.d Idealised Me refined as rotating group:
 C23(H23A,H23B,H23C), C22(H22A,H22B,H22C), C21(H21A,H21B,H21C), C2(H2A,H2B,
 H2C), C14(H14A,H14B,H14C), C1(H1A,H1B,H1C), C15(H15A,H15B,H15C), C16(H16A,H16B,
 H16C)
;
_shelx_shelxl_version_number 2014/7
_olex2_submission_special_instructions 'No special instructions were received'

loop_
_space_group_symop_operation_xyz
'x, y, z'
'-x, y+1/2, -z+1/2'
'-x, -y, -z'
'x, -y-1/2, z-1/2'

loop_
_atom_site_label
_atom_site_type_symbol
_atom_site_fract_x
_atom_site_fract_y
_atom_site_fract_z
_atom_site_U_iso_or_equiv
_atom_site_adp_type
_atom_site_occupancy
_atom_site_site_symmetry_order
_atom_site_calc_flag
_atom_site_refinement_flags_posn
Ga1 Ga 0.28099(2) 0.39006(2) 0.52163(2) 0.00833(4) Uani 1 1 d .
Cl2 Cl 0.41155(3) 0.30446(2) 0.59837(2) 0.01761(7) Uani 1 1 d .
Cl1 Cl 0.08318(3) 0.36565(2) 0.56602(2) 0.01715(7) Uani 1 1 d .
O1 O 0.35785(8) 0.46152(5) 0.60855(6) 0.00985(15) Uani 1 1 d .
N2 N 0.22270(9) 0.47800(5) 0.41952(7) 0.00897(18) Uani 1 1 d .
N1 N 0.28802(9) 0.33271(5) 0.37788(7) 0.01031(18) Uani 1 1 d .
C18 C 0.30328(10) 0.56056(6) 0.72418(8) 0.0086(2) Uani 1 1 d .
C17 C 0.26599(11) 0.63524(6) 0.73273(9) 0.0099(2) Uani 1 1 d .
H17 H 0.2596 0.6550 0.7985 0.012 Uiso 1 1 calc R
C20 C 0.31514(10) 0.53182(6) 0.62357(8) 0.0084(2) Uani 1 1 d .
C8 C 0.21044(11) 0.45401(6) 0.31040(8) 0.0092(2) Uani 1 1 d .
H8 H 0.2906 0.4662 0.2775 0.011 Uiso 1 1 calc R
C19 C 0.33335(11) 0.51220(6) 0.81979(8) 0.0102(2) Uani 1 1 d .
C12 C 0.23765(10) 0.68213(6) 0.64843(9) 0.0091(2) Uani 1 1 d .
C7 C 0.10092(12) 0.49286(7) 0.25057(9) 0.0128(2) Uani 1 1 d .
H7A H 0.1121 0.5464 0.2551 0.015 Uiso 1 1 calc R
H7B H 0.0201 0.4802 0.2804 0.015 Uiso 1 1 calc R
C13 C 0.20204(11) 0.76409(6) 0.66336(9) 0.0097(2) Uani 1 1 d .
C11 C 0.24911(11) 0.65137(6) 0.55090(8) 0.0099(2) Uani 1 1 d .
H11 H 0.2302 0.6804 0.4929 0.012 Uiso 1 1 calc R
C9 C 0.30359(11) 0.54630(6) 0.43300(8) 0.0105(2) Uani 1 1 d .
H9A H 0.2779 0.5831 0.3814 0.013 Uiso 1 1 calc R
H9B H 0.3928 0.5338 0.4239 0.013 Uiso 1 1 calc R
C23 C 0.31191(12) 0.55484(7) 0.92004(9) 0.0147(2) Uani 1 1 d .
H23A H 0.3660 0.5981 0.9232 0.022 Uiso 1 1 calc GR
H23B H 0.3325 0.5231 0.9779 0.022 Uiso 1 1 calc GR
H23C H 0.2238 0.5699 0.9217 0.022 Uiso 1 1 calc GR
C10 C 0.28834(11) 0.57793(6) 0.53855(8) 0.0090(2) Uani 1 1 d .
C3 C 0.19211(11) 0.36978(6) 0.30539(9) 0.0093(2) Uani 1 1 d .
H3 H 0.1067 0.3589 0.3302 0.011 Uiso 1 1 calc R
C22 C 0.47438(11) 0.48720(7) 0.82247(9) 0.0154(2) Uani 1 1 d .
H22A H 0.4919 0.4623 0.7592 0.023 Uiso 1 1 calc GR
H22B H 0.4902 0.4537 0.8793 0.023 Uiso 1 1 calc GR
H22C H 0.5291 0.5300 0.8306 0.023 Uiso 1 1 calc GR
C6 C 0.09854(12) 0.46863(7) 0.13748(9) 0.0147(2) Uani 1 1 d .
H6A H 0.0265 0.4919 0.1004 0.018 Uiso 1 1 calc R
H6B H 0.1766 0.4849 0.1063 0.018 Uiso 1 1 calc R
C5 C 0.08705(12) 0.38407(7) 0.12906(9) 0.0145(2) Uani 1 1 d .
H5A H 0.0918 0.3695 0.0574 0.017 Uiso 1 1 calc R
H5B H 0.0042 0.3686 0.1527 0.017 Uiso 1 1 calc R
C21 C 0.24711(12) 0.44278(7) 0.81923(9) 0.0148(2) Uani 1 1 d .
H21A H 0.1589 0.4578 0.8128 0.022 Uiso 1 1 calc GR
H21B H 0.2617 0.4158 0.8824 0.022 Uiso 1 1 calc GR
H21C H 0.2669 0.4115 0.7621 0.022 Uiso 1 1 calc GR
C4 C 0.19314(11) 0.34434(7) 0.19295(9) 0.0132(2) Uani 1 1 d .
H4A H 0.1800 0.2909 0.1892 0.016 Uiso 1 1 calc R
H4B H 0.2758 0.3555 0.1651 0.016 Uiso 1 1 calc R
C2 C 0.42112(11) 0.33708(7) 0.34122(10) 0.0156(2) Uani 1 1 d .
H2A H 0.4430 0.3882 0.3294 0.023 Uiso 1 1 calc GR
H2B H 0.4264 0.3095 0.2782 0.023 Uiso 1 1 calc GR
H2C H 0.4797 0.3163 0.3925 0.023 Uiso 1 1 calc GR
C14 C 0.10944(13) 0.77303(7) 0.75123(10) 0.0174(2) Uani 1 1 d .
H14A H 0.0349 0.7427 0.7375 0.026 Uiso 1 1 calc GR
H14B H 0.0842 0.8243 0.7562 0.026 Uiso 1 1 calc GR
H14C H 0.1513 0.7577 0.8150 0.026 Uiso 1 1 calc GR
C1 C 0.25361(13) 0.25263(7) 0.38917(10) 0.0179(2) Uani 1 1 d .
H1A H 0.3130 0.2293 0.4375 0.027 Uiso 1 1 calc GR
H1B H 0.2572 0.2283 0.3236 0.027 Uiso 1 1 calc GR
H1C H 0.1684 0.2487 0.4137 0.027 Uiso 1 1 calc GR
C15 C 0.32395(12) 0.80949(7) 0.68845(11) 0.0198(3) Uani 1 1 d .
H15A H 0.3644 0.7914 0.7513 0.030 Uiso 1 1 calc GR
H15B H 0.3018 0.8611 0.6964 0.030 Uiso 1 1 calc GR
H15C H 0.3818 0.8044 0.6334 0.030 Uiso 1 1 calc GR
C16 C 0.13601(13) 0.79685(7) 0.56604(10) 0.0175(2) Uani 1 1 d .
H16A H 0.1956 0.7982 0.5117 0.026 Uiso 1 1 calc GR
H16B H 0.1072 0.8465 0.5800 0.026 Uiso 1 1 calc GR
H16C H 0.0638 0.7664 0.5454 0.026 Uiso 1 1 calc GR
H2 H 0.1483(15) 0.4881(8) 0.4382(11) 0.011(4) Uiso 1 1 d .

loop_
_atom_site_aniso_label
_atom_site_aniso_U_11
_atom_site_aniso_U_22
_atom_site_aniso_U_33
_atom_site_aniso_U_23
_atom_site_aniso_U_13
_atom_site_aniso_U_12
Ga1 0.00962(6) 0.00685(6) 0.00849(6) 0.00055(4) -0.00007(4) -0.00104(4)
Cl2 0.02489(15) 0.01001(13) 0.01726(14) 0.00164(11) -0.00736(11) 0.00341(11)
Cl1 0.01382(13) 0.02222(15) 0.01569(13) 0.00083(11) 0.00379(10) -0.00693(11)
O1 0.0115(4) 0.0078(4) 0.0102(4) -0.0013(3) -0.0012(3) 0.0017(3)
N2 0.0098(4) 0.0089(4) 0.0083(4) -0.0016(3) 0.0009(3) -0.0008(4)
N1 0.0102(4) 0.0076(4) 0.0130(4) -0.0007(4) -0.0008(3) 0.0000(3)
C18 0.0081(5) 0.0096(5) 0.0080(5) 0.0001(4) -0.0001(4) -0.0008(4)
C17 0.0106(5) 0.0107(5) 0.0084(5) -0.0012(4) 0.0008(4) -0.0005(4)
C20 0.0078(5) 0.0077(5) 0.0096(5) -0.0003(4) 0.0002(4) -0.0008(4)
C8 0.0110(5) 0.0091(5) 0.0076(5) -0.0014(4) 0.0004(4) -0.0007(4)
C19 0.0119(5) 0.0111(5) 0.0075(5) 0.0014(4) 0.0001(4) 0.0015(4)
C12 0.0093(5) 0.0071(5) 0.0108(5) -0.0002(4) -0.0004(4) -0.0003(4)
C7 0.0155(5) 0.0120(5) 0.0106(5) -0.0006(4) -0.0017(4) 0.0020(4)
C13 0.0115(5) 0.0068(5) 0.0107(5) -0.0007(4) 0.0003(4) -0.0003(4)
C11 0.0125(5) 0.0083(5) 0.0088(5) 0.0010(4) -0.0016(4) -0.0012(4)
C9 0.0151(5) 0.0082(5) 0.0082(5) -0.0009(4) 0.0002(4) -0.0026(4)
C23 0.0206(6) 0.0150(6) 0.0086(5) 0.0007(4) 0.0008(4) 0.0026(5)
C10 0.0109(5) 0.0092(5) 0.0069(4) -0.0008(4) -0.0002(4) -0.0014(4)
C3 0.0084(5) 0.0087(5) 0.0107(5) -0.0014(4) -0.0007(4) -0.0006(4)
C22 0.0126(5) 0.0214(6) 0.0121(5) 0.0039(5) -0.0009(4) 0.0038(5)
C6 0.0181(6) 0.0157(6) 0.0100(5) 0.0009(4) -0.0027(4) -0.0010(5)
C5 0.0162(6) 0.0164(6) 0.0109(5) -0.0031(4) -0.0021(4) -0.0018(5)
C21 0.0176(6) 0.0128(6) 0.0139(5) 0.0040(4) 0.0007(4) -0.0020(5)
C4 0.0143(5) 0.0132(6) 0.0120(5) -0.0051(4) -0.0004(4) -0.0004(4)
C2 0.0098(5) 0.0206(6) 0.0163(5) -0.0027(5) 0.0009(4) 0.0028(5)
C14 0.0231(6) 0.0108(6) 0.0188(6) -0.0001(5) 0.0081(5) 0.0022(5)
C1 0.0237(6) 0.0076(5) 0.0219(6) -0.0009(5) -0.0058(5) -0.0016(5)
C15 0.0145(6) 0.0121(6) 0.0327(7) -0.0061(5) -0.0005(5) -0.0016(5)
C16 0.0253(6) 0.0105(6) 0.0162(6) 0.0003(5) -0.0040(5) 0.0046(5)

loop_
_atom_type_symbol
_atom_type_description
_atom_type_scat_dispersion_real
_atom_type_scat_dispersion_imag
_atom_type_scat_source
C C 0.0033 0.0016 'International Tables Vol C Tables 4.2.6.8 and 6.1.1.4'
H H 0.0000 0.0000 'International Tables Vol C Tables 4.2.6.8 and 6.1.1.4'
Cl Cl 0.1484 0.1585 'International Tables Vol C Tables 4.2.6.8 and 6.1.1.4'
Ga Ga 0.2307 1.6083 'International Tables Vol C Tables 4.2.6.8 and 6.1.1.4'
N N 0.0061 0.0033 'International Tables Vol C Tables 4.2.6.8 and 6.1.1.4'
O O 0.0106 0.0060 'International Tables Vol C Tables 4.2.6.8 and 6.1.1.4'

loop_
_geom_angle_atom_site_label_1
_geom_angle_atom_site_label_2
_geom_angle_atom_site_label_3
_geom_angle
Cl1 Ga1 Cl2 107.659(14)
O1 Ga1 Cl2 87.93(3)
O1 Ga1 Cl1 111.15(3)
O1 Ga1 N2 88.41(4)
O1 Ga1 N1 146.08(4)
N2 Ga1 Cl2 158.27(3)
N2 Ga1 Cl1 93.63(3)
N2 Ga1 N1 80.33(4)
N1 Ga1 Cl2 90.92(3)
N1 Ga1 Cl1 101.48(3)
C20 O1 Ga1 126.21(7)
Ga1 N2 H2 102.8(10)
C8 N2 Ga1 113.01(7)
C8 N2 C9 112.09(9)
C8 N2 H2 107.1(10)
C9 N2 Ga1 112.86(7)
C9 N2 H2 108.3(10)
C3 N1 Ga1 106.77(7)
C2 N1 Ga1 108.70(7)
C2 N1 C3 112.51(9)
C2 N1 C1 108.31(10)
C1 N1 Ga1 111.18(7)
C1 N1 C3 109.38(9)
C17 C18 C20 117.19(10)
C17 C18 C19 121.60(10)
C20 C18 C19 121.19(10)
C18 C17 H17 117.9
C18 C17 C12 124.19(10)
C12 C17 H17 117.9
O1 C20 C18 120.95(10)
O1 C20 C10 119.55(10)
C10 C20 C18 119.43(10)
N2 C8 H8 108.1
N2 C8 C7 112.82(9)
N2 C8 C3 109.54(9)
C7 C8 H8 108.1
C7 C8 C3 109.96(9)
C3 C8 H8 108.1
C18 C19 C22 110.25(9)
C18 C19 C21 110.73(9)
C23 C19 C18 111.85(10)
C23 C19 C22 107.42(9)
C23 C19 C21 107.57(9)
C21 C19 C22 108.90(10)
C17 C12 C13 121.44(10)
C11 C12 C17 116.72(10)
C11 C12 C13 121.78(10)
C8 C7 H7A 109.7
C8 C7 H7B 109.7
C8 C7 C6 109.95(10)
H7A C7 H7B 108.2
C6 C7 H7A 109.7
C6 C7 H7B 109.7
C12 C13 C14 111.00(9)
C12 C13 C15 109.46(10)
C12 C13 C16 111.55(9)
C15 C13 C14 109.22(10)
C16 C13 C14 107.33(10)
C16 C13 C15 108.20(10)
C12 C11 H11 119.4
C10 C11 C12 121.16(10)
C10 C11 H11 119.4
N2 C9 H9A 109.7
N2 C9 H9B 109.7
N2 C9 C10 109.67(9)
H9A C9 H9B 108.2
C10 C9 H9A 109.7
C10 C9 H9B 109.7
C19 C23 H23A 109.5
C19 C23 H23B 109.5
C19 C23 H23C 109.5
H23A C23 H23B 109.5
H23A C23 H23C 109.5
H23B C23 H23C 109.5
C20 C10 C9 118.23(10)
C11 C10 C20 121.29(10)
C11 C10 C9 120.48(10)
N1 C3 C8 109.47(9)
N1 C3 H3 107.3
N1 C3 C4 115.81(9)
C8 C3 H3 107.3
C8 C3 C4 109.30(9)
C4 C3 H3 107.3
C19 C22 H22A 109.5
C19 C22 H22B 109.5
C19 C22 H22C 109.5
H22A C22 H22B 109.5
H22A C22 H22C 109.5
H22B C22 H22C 109.5
C7 C6 H6A 109.6
C7 C6 H6B 109.6
H6A C6 H6B 108.1
C5 C6 C7 110.44(10)
C5 C6 H6A 109.6
C5 C6 H6B 109.6
C6 C5 H5A 109.3
C6 C5 H5B 109.3
C6 C5 C4 111.78(10)
H5A C5 H5B 107.9
C4 C5 H5A 109.3
C4 C5 H5B 109.3
C19 C21 H21A 109.5
C19 C21 H21B 109.5
C19 C21 H21C 109.5
H21A C21 H21B 109.5
H21A C21 H21C 109.5
H21B C21 H21C 109.5
C3 C4 C5 110.14(10)
C3 C4 H4A 109.6
C3 C4 H4B 109.6
C5 C4 H4A 109.6
C5 C4 H4B 109.6
H4A C4 H4B 108.1
N1 C2 H2A 109.5
N1 C2 H2B 109.5
N1 C2 H2C 109.5
H2A C2 H2B 109.5
H2A C2 H2C 109.5
H2B C2 H2C 109.5
C13 C14 H14A 109.5
C13 C14 H14B 109.5
C13 C14 H14C 109.5
H14A C14 H14B 109.5
H14A C14 H14C 109.5
H14B C14 H14C 109.5
N1 C1 H1A 109.5
N1 C1 H1B 109.5
N1 C1 H1C 109.5
H1A C1 H1B 109.5
H1A C1 H1C 109.5
H1B C1 H1C 109.5
C13 C15 H15A 109.5
C13 C15 H15B 109.5
C13 C15 H15C 109.5
H15A C15 H15B 109.5
H15A C15 H15C 109.5
H15B C15 H15C 109.5
C13 C16 H16A 109.5
C13 C16 H16B 109.5
C13 C16 H16C 109.5
H16A C16 H16B 109.5
H16A C16 H16C 109.5
H16B C16 H16C 109.5

loop_
_geom_bond_atom_site_label_1
_geom_bond_atom_site_label_2
_geom_bond_distance
Ga1 Cl2 2.2575(3)
Ga1 Cl1 2.2109(4)
Ga1 O1 1.8672(8)
Ga1 N2 2.1333(10)
Ga1 N1 2.1357(10)
O1 C20 1.3545(13)
N2 C8 1.4816(14)
N2 C9 1.4943(15)
N2 H2 0.843(15)
N1 C3 1.5008(15)
N1 C2 1.4895(15)
N1 C1 1.4896(15)
C18 C17 1.4010(16)
C18 C20 1.4150(15)
C18 C19 1.5365(15)
C17 H17 0.9300
C17 C12 1.4025(16)
C20 C10 1.3987(15)
C8 H8 0.9800
C8 C7 1.5240(16)
C8 C3 1.5242(16)
C19 C23 1.5347(16)
C19 C22 1.5381(16)
C19 C21 1.5365(17)
C12 C13 1.5311(16)
C12 C11 1.3915(15)
C7 H7A 0.9700
C7 H7B 0.9700
C7 C6 1.5311(16)
C13 C14 1.5346(16)
C13 C15 1.5345(17)
C13 C16 1.5315(16)
C11 H11 0.9300
C11 C10 1.3910(16)
C9 H9A 0.9700
C9 H9B 0.9700
C9 C10 1.4983(15)
C23 H23A 0.9600
C23 H23B 0.9600
C23 H23C 0.9600
C3 H3 0.9800
C3 C4 1.5306(16)
C22 H22A 0.9600
C22 H22B 0.9600
C22 H22C 0.9600
C6 H6A 0.9700
C6 H6B 0.9700
C6 C5 1.5252(17)
C5 H5A 0.9700
C5 H5B 0.9700
C5 C4 1.5319(17)
C21 H21A 0.9600
C21 H21B 0.9600
C21 H21C 0.9600
C4 H4A 0.9700
C4 H4B 0.9700
C2 H2A 0.9600
C2 H2B 0.9600
C2 H2C 0.9600
C14 H14A 0.9600
C14 H14B 0.9600
C14 H14C 0.9600
C1 H1A 0.9600
C1 H1B 0.9600
C1 H1C 0.9600
C15 H15A 0.9600
C15 H15B 0.9600
C15 H15C 0.9600
C16 H16A 0.9600
C16 H16B 0.9600
C16 H16C 0.9600

loop_
_geom_torsion_atom_site_label_1
_geom_torsion_atom_site_label_2
_geom_torsion_atom_site_label_3
_geom_torsion_atom_site_label_4
_geom_torsion
Ga1 O1 C20 C18 130.87(9)
Ga1 O1 C20 C10 -52.29(13)
Ga1 N2 C8 C7 144.66(8)
Ga1 N2 C8 C3 21.81(11)
Ga1 N2 C9 C10 -63.95(10)
Ga1 N1 C3 C8 48.16(9)
Ga1 N1 C3 C4 172.23(8)
Cl2 Ga1 O1 C20 -167.57(8)
Cl1 Ga1 O1 C20 -59.42(9)
O1 C20 C10 C11 -177.46(10)
O1 C20 C10 C9 2.23(15)
N2 Ga1 O1 C20 33.86(9)
N2 C8 C7 C6 176.94(9)
N2 C8 C3 N1 -46.51(12)
N2 C8 C3 C4 -174.31(9)
N2 C9 C10 C20 56.47(13)
N2 C9 C10 C11 -123.84(11)
N1 Ga1 O1 C20 103.85(10)
N1 C3 C4 C5 177.52(9)
C18 C17 C12 C13 -177.80(10)
C18 C17 C12 C11 -0.59(17)
C18 C20 C10 C11 -0.57(16)
C18 C20 C10 C9 179.12(10)
C17 C18 C20 O1 176.15(10)
C17 C18 C20 C10 -0.70(16)
C17 C18 C19 C23 2.31(15)
C17 C18 C19 C22 -117.14(12)
C17 C18 C19 C21 122.28(12)
C17 C12 C13 C14 -42.64(15)
C17 C12 C13 C15 78.00(13)
C17 C12 C13 C16 -162.29(11)
C17 C12 C11 C10 -0.75(16)
C20 C18 C17 C12 1.31(17)
C20 C18 C19 C23 -179.22(10)
C20 C18 C19 C22 61.33(14)
C20 C18 C19 C21 -59.25(14)
C8 N2 C9 C10 167.08(9)
C8 C7 C6 C5 56.80(13)
C8 C3 C4 C5 -58.31(12)
C19 C18 C17 C12 179.84(10)
C19 C18 C20 O1 -2.39(16)
C19 C18 C20 C10 -179.24(10)
C12 C11 C10 C20 1.34(17)
C12 C11 C10 C9 -178.34(10)
C7 C8 C3 N1 -171.04(9)
C7 C8 C3 C4 61.15(12)
C7 C6 C5 C4 -54.96(13)
C13 C12 C11 C10 176.45(10)
C11 C12 C13 C14 140.30(11)
C11 C12 C13 C15 -99.07(13)
C11 C12 C13 C16 20.65(15)
C9 N2 C8 C7 -86.45(12)
C9 N2 C8 C3 150.70(9)
C3 C8 C7 C6 -60.44(12)
C6 C5 C4 C3 55.87(13)
C2 N1 C3 C8 -71.02(11)
C2 N1 C3 C4 53.06(13)
C1 N1 C3 C8 168.56(9)
C1 N1 C3 C4 -67.36(12)
